data_7005296
loop_
_publ_author_name
'Brinkmann, Christine'
'Garc\'ia, Felipe'
'Morey, James V.'
'McPartlin, Mary'
'Singh, Sanjay'
'Wheatley, Andrew E. H.'
'Wright, Dominic S.'

_publ_section_title
;
 Stepwise nucleophilic substitution of manganocene, syntheses and
 structures of the dimer [CpMn(hpp)]2 and the unusual manganate cage
 [LiMn(hpp)3]2 (hppH =
 1,3,4,6,7,8-hexahydro-2H-pyrimido[1,2,a]pyrimidine).
;
_journal_issue 16
_journal_name_full 'Dalton transactions (Cambridge, England : 2003)'
_journal_page_first 1570
_journal_page_last 1572
_journal_paper_doi 10.1039/b700409e
_journal_year 2007
_chemical_formula_sum 'C24 H34 Mn2 N6'
_chemical_formula_weight 516.45
_chemical_name_systematic
;
?
;
_space_group_IT_number 2
_symmetry_cell_setting triclinic
_symmetry_space_group_name_Hall '-P 1'
_symmetry_space_group_name_H-M 'P -1'
_atom_sites_solution_hydrogens geom
_atom_sites_solution_primary direct
_atom_sites_solution_secondary difmap
_audit_creation_method SHELXL-97
_cell_angle_alpha 77.67(3)
_cell_angle_beta 67.55(3)
_cell_angle_gamma 83.75(3)
_cell_formula_units_Z 1
_cell_length_a 8.2486(16)
_cell_length_b 9.0047(18)
_cell_length_c 9.1825(18)
_cell_measurement_reflns_used 3986
_cell_measurement_temperature 180(2)
_cell_measurement_theta_max 27.48
_cell_measurement_theta_min 1.02
_cell_volume 615.5(3)
_computing_cell_refinement 'HKL Scalepack (Otwinowski & Minor 1997)'
_computing_data_collection 'Collect (Nonius B.V. 1998)'
_computing_data_reduction
;
HKL Denzo and Scalepack (Otwinowski & Minor 1997)
;
_computing_publication_material 'SHELXL-97 (Sheldrick 1997)'
_computing_structure_refinement 'SHELXL-97 (Sheldrick 1997)'
_computing_structure_solution 'SIR-92 (Altomare et al. 1994)'
_diffrn_ambient_temperature 180(2)
_diffrn_measured_fraction_theta_full 0.988
_diffrn_measured_fraction_theta_max 0.988
_diffrn_measurement_device_type 'Nonius Kappa CCD'
_diffrn_measurement_method 'Thin slice \w and \f scans'
_diffrn_radiation_monochromator graphite
_diffrn_radiation_source 'fine-focus sealed tube'
_diffrn_radiation_type MoK\a
_diffrn_radiation_wavelength 0.71073
_diffrn_reflns_av_R_equivalents 0.0227
_diffrn_reflns_av_sigmaI/netI 0.0327
_diffrn_reflns_limit_h_max 10
_diffrn_reflns_limit_h_min -10
_diffrn_reflns_limit_k_max 9
_diffrn_reflns_limit_k_min -11
_diffrn_reflns_limit_l_max 11
_diffrn_reflns_limit_l_min -11
_diffrn_reflns_number 5349
_diffrn_reflns_theta_full 26.00
_diffrn_reflns_theta_max 26.00
_diffrn_reflns_theta_min 3.59
_diffrn_standards_number 0
_exptl_absorpt_coefficient_mu 1.049
_exptl_absorpt_correction_T_max 0.870
_exptl_absorpt_correction_T_min 0.799
_exptl_absorpt_correction_type multi-scan
_exptl_absorpt_process_details
;
multi-scan from symmetry-related measurements
Sortav (Blessing 1995)
;
_exptl_crystal_colour green/brown
_exptl_crystal_density_diffrn 1.393
_exptl_crystal_density_method 'not measured'
_exptl_crystal_description blocks
_exptl_crystal_F_000 270
_exptl_crystal_size_max 0.16
_exptl_crystal_size_mid 0.14
_exptl_crystal_size_min 0.12
_refine_diff_density_max 0.251
_refine_diff_density_min -0.278
_refine_diff_density_rms 0.041
_refine_ls_extinction_method none
_refine_ls_goodness_of_fit_ref 1.006
_refine_ls_hydrogen_treatment constr
_refine_ls_matrix_type full
_refine_ls_number_parameters 145
_refine_ls_number_reflns 2379
_refine_ls_number_restraints 0
_refine_ls_restrained_S_all 1.006
_refine_ls_R_factor_all 0.0243
_refine_ls_R_factor_gt 0.0230
_refine_ls_shift/su_max 0.000
_refine_ls_shift/su_mean 0.000
_refine_ls_structure_factor_coef Fsqd
_refine_ls_weighting_details 'calc w=1/[\s^2^(Fo^2^)+(0.0474P)^2^+0.1164P] where P=(Fo^2^+2Fc^2^)/3'
_refine_ls_weighting_scheme calc
_refine_ls_wR_factor_gt 0.0722
_refine_ls_wR_factor_ref 0.0733
_reflns_number_gt 2274
_reflns_number_total 2379
_reflns_threshold_expression >2sigma(I)
_cod_data_source_file b700409e.txt
_cod_data_source_block mw0601
_cod_original_cell_volume 615.5(2)
_cod_original_sg_symbol_H-M P-1
_cod_database_code 7005296

loop_
_symmetry_equiv_pos_as_xyz
'x, y, z'
'-x, -y, -z'

loop_
_atom_site_label
_atom_site_type_symbol
_atom_site_fract_x
_atom_site_fract_y
_atom_site_fract_z
_atom_site_U_iso_or_equiv
_atom_site_adp_type
_atom_site_occupancy
_atom_site_symmetry_multiplicity
_atom_site_calc_flag
_atom_site_refinement_flags
_atom_site_disorder_assembly
_atom_site_disorder_group
Mn1 Mn -0.13271(2) 0.12426(2) 0.03928(2) 0.02303(10) Uani 1 1 d . . .
N1 N -0.00902(15) 0.18347(14) -0.21771(14) 0.0266(3) Uani 1 1 d . . .
N2 N 0.28206(15) 0.27144(14) -0.33245(14) 0.0284(3) Uani 1 1 d . . .
N3 N 0.16195(14) 0.11822(13) -0.07157(13) 0.0233(2) Uani 1 1 d . . .
C1 C -0.0436(2) 0.2506(2) -0.36248(19) 0.0411(4) Uani 1 1 d . . .
H1A H -0.1111 0.3450 -0.3469 0.049 Uiso 1 1 calc R . .
H1B H -0.1137 0.1820 -0.3809 0.049 Uiso 1 1 calc R . .
C2 C 0.1246(2) 0.2825(2) -0.50994(18) 0.0408(4) Uani 1 1 d . . .
H2A H 0.1787 0.1876 -0.5422 0.049 Uiso 1 1 calc R . .
H2B H 0.0976 0.3453 -0.5982 0.049 Uiso 1 1 calc R . .
C3 C 0.2497(2) 0.36339(18) -0.47072(18) 0.0343(3) Uani 1 1 d . . .
H3A H 0.3594 0.3793 -0.5622 0.041 Uiso 1 1 calc R . .
H3B H 0.1995 0.4619 -0.4468 0.041 Uiso 1 1 calc R . .
C4 C 0.44032(18) 0.30355(18) -0.31017(18) 0.0319(3) Uani 1 1 d . . .
H4A H 0.4285 0.4043 -0.2848 0.038 Uiso 1 1 calc R . .
H4B H 0.5407 0.3023 -0.4093 0.038 Uiso 1 1 calc R . .
C5 C 0.47138(19) 0.18797(19) -0.1769(2) 0.0352(3) Uani 1 1 d . . .
H5A H 0.5117 0.0918 -0.2123 0.042 Uiso 1 1 calc R . .
H5B H 0.5611 0.2228 -0.1491 0.042 Uiso 1 1 calc R . .
C6 C 0.30098(19) 0.16664(18) -0.03103(18) 0.0316(3) Uani 1 1 d . . .
H6A H 0.3198 0.0908 0.0539 0.038 Uiso 1 1 calc R . .
H6B H 0.2651 0.2616 0.0079 0.038 Uiso 1 1 calc R . .
C7 C 0.14676(17) 0.19512(15) -0.21224(16) 0.0232(3) Uani 1 1 d . . .
C11 C -0.2940(3) 0.3681(2) 0.0987(3) 0.0580(5) Uani 1 1 d . . .
H11 H -0.3016 0.4438 0.0149 0.070 Uiso 1 1 calc R . .
C12 C -0.1652(3) 0.3539(2) 0.1657(3) 0.0586(6) Uani 1 1 d . . .
H12 H -0.0722 0.4184 0.1343 0.070 Uiso 1 1 calc R . .
C13 C -0.2007(3) 0.2274(3) 0.2866(2) 0.0525(5) Uani 1 1 d . . .
H13 H -0.1352 0.1917 0.3506 0.063 Uiso 1 1 calc R . .
C14 C -0.3520(2) 0.1616(2) 0.2969(2) 0.0489(5) Uani 1 1 d . . .
H14 H -0.4050 0.0754 0.3690 0.059 Uiso 1 1 calc R . .
C15 C -0.4086(2) 0.2493(3) 0.1791(2) 0.0510(5) Uani 1 1 d . . .
H15 H -0.5058 0.2313 0.1581 0.061 Uiso 1 1 calc R . .

loop_
_atom_site_aniso_label
_atom_site_aniso_U_11
_atom_site_aniso_U_22
_atom_site_aniso_U_33
_atom_site_aniso_U_23
_atom_site_aniso_U_13
_atom_site_aniso_U_12
Mn1 0.02152(14) 0.02179(15) 0.02220(15) -0.00468(10) -0.00391(10) -0.00042(9)
N1 0.0227(6) 0.0318(6) 0.0226(6) 0.0004(5) -0.0078(4) -0.0024(5)
N2 0.0249(6) 0.0275(6) 0.0270(6) 0.0016(5) -0.0056(5) -0.0051(5)
N3 0.0219(5) 0.0234(6) 0.0246(6) -0.0024(4) -0.0089(4) -0.0034(4)
C1 0.0316(8) 0.0573(11) 0.0299(8) 0.0066(7) -0.0137(6) -0.0040(7)
C2 0.0415(9) 0.0528(10) 0.0232(7) 0.0048(7) -0.0111(6) -0.0074(7)
C3 0.0363(8) 0.0306(8) 0.0253(7) 0.0046(6) -0.0039(6) -0.0046(6)
C4 0.0250(7) 0.0311(8) 0.0343(8) -0.0082(6) -0.0018(6) -0.0093(6)
C5 0.0241(7) 0.0387(8) 0.0456(9) -0.0094(7) -0.0139(6) -0.0050(6)
C6 0.0316(7) 0.0342(8) 0.0332(8) -0.0040(6) -0.0161(6) -0.0071(6)
C7 0.0236(6) 0.0199(6) 0.0228(6) -0.0042(5) -0.0050(5) -0.0003(5)
C11 0.0798(15) 0.0368(10) 0.0526(11) -0.0198(9) -0.0187(10) 0.0196(9)
C12 0.0521(11) 0.0539(12) 0.0689(14) -0.0386(11) -0.0045(9) -0.0109(9)
C13 0.0495(10) 0.0743(14) 0.0448(10) -0.0364(10) -0.0197(8) 0.0117(9)
C14 0.0491(10) 0.0529(11) 0.0345(9) -0.0207(8) 0.0036(7) -0.0061(8)
C15 0.0331(8) 0.0715(13) 0.0568(11) -0.0424(10) -0.0136(8) 0.0127(8)

loop_
_atom_type_symbol
_atom_type_description
_atom_type_scat_dispersion_real
_atom_type_scat_dispersion_imag
_atom_type_scat_source
C C 0.0033 0.0016 'International Tables Vol C Tables 4.2.6.8 and 6.1.1.4'
H H 0.0000 0.0000 'International Tables Vol C Tables 4.2.6.8 and 6.1.1.4'
N N 0.0061 0.0033 'International Tables Vol C Tables 4.2.6.8 and 6.1.1.4'
Mn Mn 0.3368 0.7283 'International Tables Vol C Tables 4.2.6.8 and 6.1.1.4'

loop_
_geom_angle_atom_site_label_1
_geom_angle_atom_site_label_2
_geom_angle_atom_site_label_3
_geom_angle
_geom_angle_site_symmetry_1
_geom_angle_site_symmetry_3
_geom_angle_publ_flag
N1 Mn1 N3 101.12(6) . 2 ?
N1 Mn1 N3 61.45(5) . . ?
N3 Mn1 N3 95.96(5) 2 . ?
N1 Mn1 C15 120.11(7) . . ?
N3 Mn1 C15 111.35(7) 2 . ?
N3 Mn1 C15 150.73(6) . . ?
N1 Mn1 C14 152.92(6) . . ?
N3 Mn1 C14 97.40(7) 2 . ?
N3 Mn1 C14 135.87(6) . . ?
C15 Mn1 C14 33.37(7) . . ?
N1 Mn1 C13 141.60(7) . . ?
N3 Mn1 C13 116.32(7) 2 . ?
N3 Mn1 C13 104.33(6) . . ?
C15 Mn1 C13 54.66(7) . . ?
C14 Mn1 C13 33.14(7) . . ?
N1 Mn1 C11 100.10(7) . . ?
N3 Mn1 C11 143.99(7) 2 . ?
N3 Mn1 C11 119.76(7) . . ?
C15 Mn1 C11 32.76(8) . . ?
C14 Mn1 C11 54.47(8) . . ?
C13 Mn1 C11 53.70(8) . . ?
N1 Mn1 C12 110.61(7) . . ?
N3 Mn1 C12 148.17(6) 2 . ?
N3 Mn1 C12 96.86(6) . . ?
C15 Mn1 C12 54.23(7) . . ?
C14 Mn1 C12 54.17(7) . . ?
C13 Mn1 C12 31.97(8) . . ?
C11 Mn1 C12 32.42(7) . . ?
N1 Mn1 C7 30.69(4) . . ?
N3 Mn1 C7 106.68(5) 2 . ?
N3 Mn1 C7 32.07(4) . . ?
C15 Mn1 C7 137.15(7) . . ?
C14 Mn1 C7 153.46(6) . . ?
C13 Mn1 C7 122.11(6) . . ?
C11 Mn1 C7 106.44(7) . . ?
C12 Mn1 C7 99.56(6) . . ?
N1 Mn1 Mn1 77.17(5) . 2 ?
N3 Mn1 Mn1 49.14(4) 2 2 ?
N3 Mn1 Mn1 46.82(4) . 2 ?
C15 Mn1 Mn1 158.46(6) . 2 ?
C14 Mn1 Mn1 129.80(6) . 2 ?
C13 Mn1 Mn1 120.88(6) . 2 ?
C11 Mn1 Mn1 166.04(6) . 2 ?
C12 Mn1 Mn1 135.54(6) . 2 ?
C7 Mn1 Mn1 64.28(4) . 2 ?
C7 N1 C1 120.25(12) . . ?
C7 N1 Mn1 93.01(9) . . ?
C1 N1 Mn1 142.89(10) . . ?
C7 N2 C4 122.34(12) . . ?
C7 N2 C3 118.46(12) . . ?
C4 N2 C3 116.57(12) . . ?
C7 N3 C6 116.27(11) . . ?
C7 N3 Mn1 111.73(8) . 2 ?
C6 N3 Mn1 117.22(9) . 2 ?
C7 N3 Mn1 87.61(8) . . ?
C6 N3 Mn1 134.13(9) . . ?
Mn1 N3 Mn1 84.04(5) 2 . ?
N1 C1 C2 112.40(13) . . ?
C3 C2 C1 109.36(14) . . ?
N2 C3 C2 109.27(12) . . ?
N2 C4 C5 111.32(12) . . ?
C6 C5 C4 109.27(13) . . ?
N3 C6 C5 110.77(12) . . ?
N1 C7 N3 113.22(12) . . ?
N1 C7 N2 124.79(13) . . ?
N3 C7 N2 121.98(12) . . ?
N1 C7 Mn1 56.30(7) . . ?
N3 C7 Mn1 60.33(7) . . ?
N2 C7 Mn1 163.80(10) . . ?
C15 C11 C12 108.2(2) . . ?
C15 C11 Mn1 71.32(10) . . ?
C12 C11 Mn1 75.01(11) . . ?
C13 C12 C11 107.81(19) . . ?
C13 C12 Mn1 72.30(11) . . ?
C11 C12 Mn1 72.57(10) . . ?
C12 C13 C14 108.63(19) . . ?
C12 C13 Mn1 75.73(11) . . ?
C14 C13 Mn1 71.61(10) . . ?
C15 C14 C13 107.41(18) . . ?
C15 C14 Mn1 73.32(10) . . ?
C13 C14 Mn1 75.25(10) . . ?
C14 C15 C11 107.95(17) . . ?
C14 C15 Mn1 73.31(10) . . ?
C11 C15 Mn1 75.92(11) . . ?

loop_
_geom_bond_atom_site_label_1
_geom_bond_atom_site_label_2
_geom_bond_distance
_geom_bond_site_symmetry_2
_geom_bond_publ_flag
Mn1 N1 2.1533(14) . ?
Mn1 N3 2.1673(12) 2 ?
Mn1 N3 2.2477(13) . ?
Mn1 C15 2.4335(19) . ?
Mn1 C14 2.4334(19) . ?
Mn1 C13 2.4798(18) . ?
Mn1 C11 2.492(2) . ?
Mn1 C12 2.5227(19) . ?
Mn1 C7 2.5847(17) . ?
Mn1 Mn1 2.9561(11) 2 ?
N1 C7 1.3212(17) . ?
N1 C1 1.4571(19) . ?
N2 C7 1.3560(18) . ?
N2 C4 1.4632(18) . ?
N2 C3 1.460(2) . ?
N3 C7 1.3735(18) . ?
N3 C6 1.4656(17) . ?
N3 Mn1 2.1673(12) 2 ?
C1 C2 1.526(2) . ?
C2 C3 1.512(2) . ?
C4 C5 1.511(2) . ?
C5 C6 1.523(2) . ?
C11 C15 1.390(3) . ?
C11 C12 1.400(3) . ?
C12 C13 1.378(3) . ?
C13 C14 1.402(3) . ?
C14 C15 1.397(3) . ?
